data_7204329
loop_
_publ_author_name
'Saito, Gunzi'
'Sasaki, Hiroshi'
'Aoki, Takashi'
'Yoshida, Yukihiro'
'Otsuka, Akihiro'
'Yamochi, Hideki'
'Drozdova, Olga O.'
'Yakushi, Kyuya'
'Kitagawa, Hiroshi'
'Mitani, Tadaoki'

_publ_section_title
;
 Complex formation of ethylenedioxyethylenedithiotetrathiafulvalene
 (EDOEDT-TTF: EOET) and its self-assembling ability
;
_journal_issue 6
_journal_name_full 'Journal of Materials Chemistry'
_journal_page_first 1640
_journal_paper_doi 10.1039/b110605h
_journal_volume 12
_journal_year 2002
_chemical_compound_source 'Local laboratory'
_chemical_formula_moiety 'C34 H8 O2 N16 S10        '
_chemical_formula_weight 993.20
_space_group_IT_number 1
_symmetry_cell_setting triclinic
_symmetry_space_group_name_Hall 'P 1'
_symmetry_space_group_name_H-M 'P 1'
_atom_type_scat_source 'International Tables (1974)'
_cell_angle_alpha 93.948(7)
_cell_angle_beta 101.680(6)
_cell_angle_gamma 106.924(8)
_cell_formula_units_Z 1
_cell_length_a 7.541(1)
_cell_length_b 9.1690(8)
_cell_length_c 15.216(2)
_cell_measurement_reflns_used ??
_cell_measurement_temperature 295(2)
_cell_measurement_theta_max 27.5
_cell_measurement_theta_min 1
_cell_volume 976.5(2)
_computing_cell_refinement 'MXC(MAC Science)'
_computing_data_collection 'MXC(MAC Science)'
_computing_data_reduction Crystan
_computing_molecular_graphics 'ORTEP III'
_computing_publication_material
;
;
_computing_structure_refinement 'SHELXL-97 (Sheldrick, 1997)'
_computing_structure_solution 'SHELXS-97 (Sheldrick, 1990)'
_diffrn_measurement_device 'Mac Science MXC18'
_diffrn_measurement_method theta/2theta
_diffrn_radiation_type 'Mo K-alpha'
_diffrn_radiation_wavelength 0.71073
_diffrn_reflns_limit_h_max 9
_diffrn_reflns_limit_h_min 0
_diffrn_reflns_limit_k_max 10
_diffrn_reflns_limit_k_min -10
_diffrn_reflns_limit_l_max 18
_diffrn_reflns_limit_l_min -19
_diffrn_reflns_number 3651
_diffrn_reflns_theta_max 25.49
_exptl_absorpt_coefficient_mu 0.595
_exptl_absorpt_correction_type none
_exptl_crystal_colour Black
_exptl_crystal_density_diffrn 1.689
_exptl_crystal_description Plate
_exptl_crystal_size_max 0.35
_exptl_crystal_size_mid 0.20
_exptl_crystal_size_min 0.06
_refine_diff_density_max 0.73
_refine_diff_density_min -0.31
_refine_ls_abs_structure_Flack 0.07(19)
_refine_ls_extinction_method None
_refine_ls_goodness_of_fit_obs 1.264
_refine_ls_hydrogen_treatment mixed
_refine_ls_number_parameters 540
_refine_ls_number_reflns 3021
_refine_ls_R_factor_obs 0.063
_refine_ls_shift/esd_max 0.3428
_refine_ls_shift/esd_mean 0.0893
_refine_ls_structure_factor_coef Fsqd
_refine_ls_weighting_details 'w=1/[\s^2^(Fo^2^)+(0.0739P)^2^+0.7042P] where P=(Fo^2^+2Fc^2^)/3'
_refine_ls_weighting_scheme calc
_refine_ls_wR_factor_obs 0.161
_reflns_number_observed 3021
_reflns_number_total 3410
_reflns_observed_criterion refl_observed_if_I_>_1.00_sigma(I)
_cod_data_source_file b110605h.txt
_cod_data_source_block (EOET)(BTDA)2
_cod_depositor_comments
;
The following automatic conversions were performed:
'_symmetry_cell_setting' value 'Triclinic' changed to 'triclinic'
according to '/home/adriana/struct/CIF-dictionaries/cif_core.dic'
dictionary named 'cif_core.dic' version 2.4.1 from 2010-06-29.

Automatic conversion script
Id: cif_fix_enum 1555 2011-01-17 13:19:09Z saulius 

The following automatic conversions were performed:

'_cell_measurement_temperature' value 'room temperature' was changed
to '295(2)' - the room/ambient temperature average [293;298] in
Kelvins(K) was taken.

Automatic conversion script
Id: cif_fix_values 1569 2011-02-09 13:29:24Z adriana 

The following automatic conversions were performed:

'_refine_ls_weighting_scheme' value 'calc
w=1/[\s^2^(Fo^2^)+(0.0739P)^2^+0.7042P] where P=(Fo^2^+2Fc^2^)/3' was
changed to 'calc'. New tag '_refine_ls_weighting_details' was
created. The value of the new tag was set to
'w=1/[\s^2^(Fo^2^)+(0.0739P)^2^+0.7042P] where P=(Fo^2^+2Fc^2^)/3'.

Automatic conversion script
Id: cif_fix_values 3143 2015-03-26 13:38:13Z robertas 
;
_cod_original_sg_symbol_H-M 'P 1           '
_cod_database_code 7204329

loop_
_symmetry_equiv_pos_as_xyz
+X,+Y,+Z

loop_
_atom_site_label
_atom_site_type_symbol
_atom_site_fract_x
_atom_site_fract_y
_atom_site_fract_z
_atom_site_U_iso_or_equiv
_atom_site_adp_type
_atom_site_occupancy
_atom_site_calc_flag
_atom_site_refinement_flags
_atom_site_disorder_assembly
_atom_site_disorder_group
C1 C 0.3950(19) 0.348(2) 0.4836(11) 0.075(5) Uani 1 d . . .
C2 C 0.466(2) 0.474(2) 0.5429(11) 0.070(4) Uani 1 d . . .
C3 C 0.561(3) 0.7497(19) 0.6251(11) 0.082(5) Uani 1 d . . .
C4 C 0.629(2) 0.667(2) 0.6886(12) 0.097(6) Uani 1 d . . .
C5 C 0.236(3) 0.151(2) 0.3425(13) 0.086(5) Uani 1 d . . .
C6 C 0.299(2) 0.076(2) 0.4021(16) 0.100(6) Uani 1 d . . .
C7 C 0.5733(18) 0.9297(17) 0.7622(9) 0.072(4) Uani 1 d . . .
C8 C 0.724(3) 0.902(3) 0.8260(17) 0.120(7) Uani 1 d . . .
C9 C 0.132(3) -0.0774(18) 0.2222(11) 0.095(6) Uani 1 d . . .
C10 C 0.286(4) -0.124(3) 0.2834(18) 0.154(11) Uani 1 d . . .
C11 C 0.656(2) 0.3382(19) 0.2686(9) 0.062(4) Uani 1 d . . .
C12 C 0.710(2) 0.599(2) 0.3233(9) 0.074(5) Uani 1 d . . .
C13 C 0.7391(17) 0.4597(15) 0.3427(8) 0.051(3) Uani 1 d . . .
C14 C 0.8318(18) 0.4356(15) 0.4289(8) 0.049(3) Uani 1 d . . .
C15 C 0.8526(19) 0.2863(18) 0.4477(9) 0.062(4) Uani 1 d . . .
C16 C 0.9186(17) 0.5599(18) 0.5022(10) 0.057(4) Uani 1 d . . .
C17 C 0.9440(19) 0.2626(16) 0.5319(10) 0.055(3) Uani 1 d . . .
C18 C 1.0241(18) 0.5309(13) 0.5896(9) 0.046(3) Uani 1 d . . .
C19 C 1.0339(16) 0.3840(15) 0.6125(9) 0.050(3) Uani 1 d . . .
C20 C 1.127(2) 0.3624(19) 0.6903(10) 0.066(4) Uani 1 d . . .
C21 C 1.1430(19) 0.2183(19) 0.7111(11) 0.067(4) Uani 1 d . . .
C22 C 1.215(2) 0.4787(17) 0.7698(10) 0.063(4) Uani 1 d . . .
C31 C 0.809(2) 0.373(2) -0.1101(13) 0.075(5) Uani 1 d . . .
C32 C 0.914(2) 0.6288(17) -0.0302(11) 0.069(4) Uani 1 d . . .
C33 C 0.7645(18) 0.4773(16) -0.0496(10) 0.062(4) Uani 1 d . . .
C34 C 0.6089(17) 0.4458(13) -0.0189(8) 0.052(3) Uani 1 d . . .
C35 C 0.4734(17) 0.2885(13) -0.0314(9) 0.047(3) Uani 1 d . . .
C36 C 0.5556(18) 0.5565(13) 0.0339(7) 0.045(3) Uani 1 d . . .
C37 C 0.3110(18) 0.2539(14) 0.0080(8) 0.050(3) Uani 1 d . . .
C38 C 0.3938(17) 0.5207(14) 0.0680(8) 0.047(3) Uani 1 d . . .
C39 C 0.2546(17) 0.3685(13) 0.0584(8) 0.048(3) Uani 1 d . . .
C40 C 0.0943(19) 0.3299(13) 0.0922(8) 0.050(3) Uani 1 d . . .
C41 C -0.0526(19) 0.1857(17) 0.0691(11) 0.065(4) Uani 1 d . . .
C42 C 0.048(2) 0.4409(17) 0.1461(11) 0.062(4) Uani 1 d . . .
O7 O 0.2858(11) -0.1060(9) 0.3906(5) 0.053(2) Uiso 1 d . . .
O8 O 0.1586(17) 0.0823(14) 0.2427(8) 0.102(4) Uiso 1 d . . .
N11 N 0.5805(18) 0.2555(16) 0.2050(9) 0.079(4) Uani 1 d . . .
N12 N 0.685(2) 0.7049(18) 0.3016(10) 0.089(4) Uani 1 d . . .
N13 N 1.176(2) 0.1035(18) 0.7367(9) 0.095(5) Uani 1 d . . .
N14 N 1.296(2) 0.5593(19) 0.8374(10) 0.095(5) Uani 1 d . . .
N15 N 0.9299(16) 0.7002(12) 0.4997(8) 0.063(3) Uani 1 d . . .
N16 N 1.0953(17) 0.6530(14) 0.6476(9) 0.063(3) Uani 1 d . . .
N17 N 0.7719(16) 0.1507(13) 0.3878(7) 0.059(3) Uani 1 d . . .
N18 N 0.9419(17) 0.1098(16) 0.5359(8) 0.071(3) Uani 1 d . . .
N31 N 0.867(3) 0.2997(17) -0.1554(13) 0.100(5) Uani 1 d . . .
N32 N 1.0432(19) 0.7362(13) -0.0141(10) 0.078(4) Uani 1 d . . .
N33 N -0.1717(19) 0.0745(16) 0.0605(11) 0.091(4) Uani 1 d . . .
N34 N 0.004(2) 0.5176(15) 0.1931(11) 0.095(5) Uani 1 d . . .
N35 N 0.6479(14) 0.7073(10) 0.0449(6) 0.048(2) Uani 1 d . . .
N36 N 0.3663(17) 0.6478(11) 0.1110(7) 0.060(3) Uani 1 d . . .
N37 N 0.4939(14) 0.1684(12) -0.0725(8) 0.058(3) Uani 1 d . . .
N38 N 0.2074(15) 0.1031(11) -0.0103(8) 0.061(3) Uani 1 d . . .
S1 S 0.5838(11) 0.9211(6) 0.6452(5) 0.123(2) Uani 1 d . . .
S2 S 0.7844(6) 0.7217(4) 0.7877(2) 0.0819(10) Uani 1 d . . .
S3 S 0.4396(6) 0.6468(6) 0.5212(3) 0.0829(14) Uani 1 d . . .
S4 S 0.5879(6) 0.4689(5) 0.6582(3) 0.0763(12) Uani 1 d . . .
S5 S 0.2778(6) 0.3438(6) 0.3749(3) 0.0810(13) Uani 1 d . . .
S6 S 0.4202(6) 0.1662(5) 0.5143(3) 0.0826(14) Uani 1 d . . .
S11 S 1.0446(6) 0.7956(4) 0.5972(3) 0.0756(12) Uani 1 d . . .
S12 S 0.8198(6) 0.0188(4) 0.4379(3) 0.0750(12) Uani 1 d . . .
S31 S 0.5408(5) 0.7948(3) 0.1016(2) 0.0579(9) Uani 1 d . . .
S32 S 0.3213(5) 0.0208(3) -0.0645(2) 0.0614(9) Uani 1 d . . .

loop_
_atom_site_aniso_label
_atom_site_aniso_U_11
_atom_site_aniso_U_22
_atom_site_aniso_U_33
_atom_site_aniso_U_23
_atom_site_aniso_U_13
_atom_site_aniso_U_12
C1 0.039(7) 0.129(13) 0.071(9) 0.039(10) 0.043(7) 0.021(8)
C2 0.067(9) 0.084(10) 0.069(9) 0.021(8) 0.007(7) 0.043(8)
C3 0.090(12) 0.071(10) 0.062(8) 0.013(7) -0.005(8) 0.003(8)
C4 0.062(10) 0.093(11) 0.081(11) 0.025(9) -0.024(8) -0.034(8)
C5 0.086(13) 0.089(12) 0.083(12) 0.020(9) 0.012(9) 0.032(9)
C6 0.044(9) 0.097(12) 0.146(16) 0.053(11) 0.009(9) 0.000(8)
C7 0.052(7) 0.084(9) 0.062(8) -0.025(6) 0.005(6) 0.006(6)
C8 0.106(16) 0.104(15) 0.138(19) 0.019(13) 0.011(13) 0.028(13)
C9 0.141(16) 0.055(8) 0.062(8) -0.029(7) -0.001(9) 0.014(9)
C10 0.23(3) 0.123(18) 0.14(2) 0.009(14) 0.016(19) 0.118(19)
C11 0.052(9) 0.096(11) 0.036(7) 0.028(7) 0.010(6) 0.016(8)
C12 0.089(11) 0.072(10) 0.048(7) 0.023(7) -0.019(7) 0.024(8)
C13 0.034(7) 0.064(8) 0.044(7) 0.008(5) -0.001(5) 0.007(6)
C14 0.049(8) 0.063(8) 0.035(6) 0.014(5) 0.014(5) 0.014(6)
C15 0.027(6) 0.098(11) 0.050(8) 0.008(7) 0.000(5) 0.007(6)
C16 0.031(7) 0.076(9) 0.064(9) 0.031(7) 0.016(6) 0.010(6)
C17 0.043(8) 0.059(8) 0.060(8) 0.014(6) 0.009(6) 0.014(6)
C18 0.047(7) 0.037(6) 0.057(7) 0.019(5) 0.015(6) 0.013(5)
C19 0.021(6) 0.065(8) 0.057(7) 0.020(6) 0.003(5) 0.004(5)
C20 0.044(8) 0.093(11) 0.068(9) 0.049(8) 0.021(7) 0.014(7)
C21 0.044(8) 0.081(10) 0.072(9) 0.020(8) 0.021(6) 0.005(7)
C22 0.050(9) 0.065(9) 0.066(10) 0.012(7) 0.003(7) 0.009(7)
C31 0.063(11) 0.055(10) 0.106(13) 0.007(9) 0.035(9) 0.006(8)
C32 0.064(10) 0.047(8) 0.081(10) -0.001(7) 0.012(8) 0.003(7)
C33 0.038(7) 0.050(7) 0.081(9) 0.015(6) 0.000(6) -0.005(6)
C34 0.045(7) 0.050(6) 0.050(6) 0.012(5) 0.026(5) -0.012(5)
C35 0.038(7) 0.032(6) 0.065(8) 0.003(5) 0.010(6) 0.005(5)
C36 0.051(8) 0.035(6) 0.041(6) 0.007(4) 0.000(5) 0.008(5)
C37 0.038(7) 0.046(7) 0.052(7) 0.015(5) 0.009(5) -0.009(5)
C38 0.041(8) 0.047(7) 0.039(6) 0.016(5) 0.002(5) -0.004(5)
C39 0.046(7) 0.039(6) 0.045(6) 0.004(5) -0.015(5) 0.010(5)
C40 0.056(8) 0.036(6) 0.058(7) 0.004(5) 0.029(6) 0.004(5)
C41 0.035(8) 0.058(8) 0.101(11) 0.019(8) 0.033(7) -0.001(6)
C42 0.050(9) 0.053(8) 0.078(10) 0.009(7) 0.036(7) -0.005(7)
N11 0.055(8) 0.096(10) 0.068(8) 0.031(7) 0.002(6) 0.003(7)
N12 0.083(10) 0.092(11) 0.084(10) 0.001(8) -0.001(8) 0.029(8)
N13 0.121(12) 0.091(10) 0.067(9) 0.047(7) -0.003(8) 0.033(9)
N14 0.100(11) 0.112(12) 0.063(9) 0.003(8) 0.006(8) 0.030(10)
N15 0.059(8) 0.044(6) 0.074(8) 0.012(5) -0.005(6) 0.011(5)
N16 0.045(7) 0.072(8) 0.070(7) 0.019(6) 0.009(5) 0.015(6)
N17 0.054(7) 0.069(7) 0.051(6) 0.007(5) 0.009(5) 0.020(6)
N18 0.059(8) 0.089(9) 0.072(8) 0.027(7) 0.008(6) 0.033(7)
N31 0.108(14) 0.065(9) 0.138(14) 0.029(9) 0.063(11) 0.017(9)
N32 0.064(9) 0.042(6) 0.117(11) 0.005(6) 0.024(7) -0.002(6)
N33 0.044(7) 0.084(9) 0.137(12) 0.023(8) 0.040(8) -0.006(7)
N34 0.091(11) 0.056(7) 0.129(13) -0.014(8) 0.068(10) -0.015(7)
N35 0.046(6) 0.041(5) 0.048(6) 0.004(4) 0.009(4) 0.004(4)
N36 0.071(8) 0.037(6) 0.058(7) -0.002(5) 0.013(5) 0.001(5)
N37 0.037(6) 0.053(6) 0.075(8) 0.023(6) 0.015(5) -0.004(5)
N38 0.046(7) 0.032(5) 0.090(8) 0.010(5) 0.013(6) -0.008(4)
S1 0.174(5) 0.076(3) 0.121(4) 0.020(2) 0.024(3) 0.045(3)
S2 0.096(3) 0.080(2) 0.0500(16) -0.0018(13) -0.0065(15) 0.0165(17)
S3 0.078(3) 0.125(4) 0.063(2) 0.033(3) 0.025(2) 0.047(3)
S4 0.068(3) 0.103(3) 0.064(2) 0.026(2) 0.0178(19) 0.031(2)
S5 0.061(3) 0.114(4) 0.081(3) 0.035(3) 0.025(2) 0.036(3)
S6 0.073(3) 0.112(4) 0.078(3) 0.034(3) 0.030(2) 0.040(3)
S11 0.084(3) 0.060(2) 0.075(3) 0.0112(18) -0.004(2) 0.025(2)
S12 0.066(3) 0.072(3) 0.077(3) 0.005(2) 0.000(2) 0.019(2)
S31 0.053(2) 0.0385(18) 0.071(2) 0.0048(14) 0.0172(17) -0.0051(15)
S32 0.060(2) 0.0399(19) 0.080(2) 0.0106(16) 0.0215(18) 0.0047(16)

loop_
_geom_angle_atom_site_label_1
_geom_angle_atom_site_label_2
_geom_angle_atom_site_label_3
_geom_angle
_geom_angle_site_symmetry_1
_geom_angle_site_symmetry_3
_geom_angle_publ_flag
C2 C1 S5 123.6(11) . . ?
C2 C1 S6 120.7(10) . . ?
S5 C1 S6 115.7(11) . . ?
C1 C2 S3 123.6(10) . . ?
C1 C2 S4 121.0(9) . . ?
S3 C2 S4 115.3(11) . . ?
C4 C3 S1 123.4(13) . . ?
C4 C3 S3 115.6(13) . . ?
S1 C3 S3 121.0(11) . . ?
C3 C4 S2 131.7(14) . . ?
C3 C4 S4 119.1(12) . . ?
S2 C4 S4 107.9(10) . . ?
C6 C5 O8 121.7(18) . . ?
C6 C5 S5 117.1(16) . . ?
O8 C5 S5 120.3(12) . . ?
C5 C6 O7 128.1(19) . . ?
C5 C6 S6 121.0(17) . . ?
O7 C6 S6 110.8(11) . . ?
C8 C7 S1 118.2(14) . . ?
C7 C8 S2 113.4(15) . . ?
O8 C9 C10 110.9(15) . . ?
C9 C10 O7 114.9(17) . . ?
N11 C11 C13 171.2(15) . . ?
N12 C12 C13 174.9(18) . . ?
C12 C13 C11 113.6(11) . . ?
C12 C13 C14 124.3(12) . . ?
C11 C13 C14 122.0(12) . . ?
C16 C14 C13 121.3(12) . . ?
C16 C14 C15 115.9(11) . . ?
C13 C14 C15 122.7(12) . . ?
C17 C15 N17 112.1(13) . . ?
C17 C15 C14 122.8(13) . . ?
N17 C15 C14 124.9(12) . . ?
N15 C16 C14 127.0(12) . . ?
N15 C16 C18 113.5(13) . . ?
C14 C16 C18 119.3(12) . . ?
C15 C17 N18 113.4(13) . . ?
C15 C17 C19 124.9(13) . . ?
N18 C17 C19 121.7(12) . . ?
N16 C18 C19 121.9(12) . . ?
N16 C18 C16 111.9(11) . . ?
C19 C18 C16 125.9(12) . . ?
C20 C19 C18 124.4(14) . . ?
C20 C19 C17 124.5(14) . . ?
C18 C19 C17 110.7(11) . . ?
C19 C20 C21 124.2(17) . . ?
C19 C20 C22 125.4(14) . . ?
C21 C20 C22 110.3(12) . . ?
N13 C21 C20 172.3(16) . . ?
N14 C22 C20 171.7(16) . . ?
N31 C31 C33 172.0(18) . . ?
N32 C32 C33 172.3(18) . . ?
C34 C33 C32 124.3(14) . . ?
C34 C33 C31 125.0(13) . . ?
C32 C33 C31 110.6(13) . . ?
C33 C34 C36 124.6(11) . . ?
C33 C34 C35 122.5(12) . . ?
C36 C34 C35 112.8(9) . . ?
N37 C35 C37 113.4(10) . . ?
N37 C35 C34 124.6(11) . . ?
C37 C35 C34 121.8(11) . . ?
N35 C36 C38 113.5(11) . . ?
N35 C36 C34 122.1(11) . . ?
C38 C36 C34 124.0(10) . . ?
N38 C37 C39 122.8(11) . . ?
N38 C37 C35 112.5(12) . . ?
C39 C37 C35 124.7(10) . . ?
N36 C38 C36 113.4(10) . . ?
N36 C38 C39 120.5(11) . . ?
C36 C38 C39 126.1(12) . . ?
C40 C39 C37 122.4(10) . . ?
C40 C39 C38 127.2(11) . . ?
C37 C39 C38 110.5(11) . . ?
C42 C40 C39 121.7(11) . . ?
C42 C40 C41 113.0(11) . . ?
C39 C40 C41 124.8(11) . . ?
N33 C41 C40 172.1(17) . . ?
N34 C42 C40 173.4(15) . . ?
C6 O7 C10 97.3(12) . . ?
C9 O8 C5 116.3(12) . . ?
C16 N15 S11 108.6(10) . . ?
C18 N16 S11 107.3(10) . . ?
C15 N17 S12 107.6(9) . . ?
C17 N18 S12 104.8(9) . . ?
C36 N35 S31 108.1(9) . . ?
C38 N36 S31 105.8(9) . . ?
C35 N37 S32 107.8(9) . . ?
C37 N38 S32 106.1(9) . . ?
C3 S1 C7 99.0(9) . . ?
C4 S2 C8 98.8(10) . . ?
C3 S3 C2 97.8(8) . . ?
C4 S4 C2 92.1(8) . . ?
C1 S5 C5 96.1(9) . . ?
C1 S6 C6 90.0(8) . . ?
N15 S11 N16 98.5(6) . . ?
N17 S12 N18 102.1(6) . . ?
N35 S31 N36 99.2(5) . . ?
N38 S32 N37 100.1(6) . . ?

loop_
_geom_bond_atom_site_label_1
_geom_bond_atom_site_label_2
_geom_bond_distance
_geom_bond_site_symmetry_2
_geom_bond_publ_flag
C1 C2 1.313(14) . ?
C1 S5 1.701(17) . ?
C1 S6 1.816(17) . ?
C2 S3 1.702(16) . ?
C2 S4 1.818(16) . ?
C3 C4 1.38(2) . ?
C3 S1 1.533(18) . ?
C3 S3 1.714(16) . ?
C4 S2 1.655(16) . ?
C4 S4 1.76(2) . ?
C5 C6 1.28(2) . ?
C5 O8 1.53(2) . ?
C5 S5 1.72(2) . ?
C6 O7 1.63(2) . ?
C6 S6 1.78(2) . ?
C7 C8 1.44(3) . ?
C7 S1 1.795(16) . ?
C8 S2 1.92(2) . ?
C9 O8 1.422(19) . ?
C9 C10 1.52(3) . ?
C10 O7 1.63(3) . ?
C11 N11 1.123(18) . ?
C11 C13 1.43(2) . ?
C12 N12 1.101(17) . ?
C12 C13 1.40(2) . ?
C13 C14 1.420(16) . ?
C14 C16 1.44(2) . ?
C14 C15 1.46(2) . ?
C15 C17 1.389(19) . ?
C15 N17 1.388(19) . ?
C16 N15 1.267(17) . ?
C16 C18 1.488(18) . ?
C17 N18 1.403(18) . ?
C17 C19 1.497(19) . ?
C18 N16 1.282(17) . ?
C18 C19 1.433(17) . ?
C19 C20 1.308(17) . ?
C20 C21 1.41(2) . ?
C20 C22 1.46(2) . ?
C21 N13 1.221(19) . ?
C22 N14 1.165(19) . ?
C31 N31 1.16(2) . ?
C31 C33 1.44(2) . ?
C32 N32 1.135(18) . ?
C32 C33 1.479(18) . ?
C33 C34 1.312(18) . ?
C34 C36 1.446(17) . ?
C34 C35 1.479(15) . ?
C35 N37 1.292(15) . ?
C35 C37 1.434(17) . ?
C36 N35 1.336(14) . ?
C36 C38 1.383(18) . ?
C37 N38 1.352(14) . ?
C37 C39 1.468(18) . ?
C38 N36 1.385(16) . ?
C38 C39 1.459(16) . ?
C39 C40 1.371(17) . ?
C40 C42 1.428(19) . ?
C40 C41 1.423(17) . ?
C41 N33 1.125(18) . ?
C42 N34 1.129(17) . ?
N15 S11 1.605(12) . ?
N16 S11 1.660(12) . ?
N17 S12 1.563(12) . ?
N18 S12 1.610(13) . ?
N35 S31 1.614(10) . ?
N36 S31 1.624(11) . ?
N37 S32 1.614(10) . ?
N38 S32 1.602(12) . ?

loop_
_cod_related_entry_id
_cod_related_entry_database
_cod_related_entry_code
1 ChemSpider 30653704
